data_4100475
loop_
_publ_author_name
'Lambert, C.'
'Schelter, J.'
'Amthor, S.'
'Coropceanu, V.'
'Br\'edas, J.-L.'
'Gruhn, N. E.'

_journal_name_full 'Journal of the American Chemical Society'
_journal_paper_doi 10.1021/ja0512531
_journal_year 2005
_chemical_formula_sum 'C156 H136 Cl14 Fe6 N8 O20'
_chemical_formula_weight 3274.13
_space_group_IT_number 2
_symmetry_cell_setting triclinic
_symmetry_space_group_name_Hall '-P 1'
_symmetry_space_group_name_H-M 'P -1'
_cell_angle_alpha 63.993(18)
_cell_angle_beta 88.56(2)
_cell_angle_gamma 72.31(2)
_cell_formula_units_Z 1
_cell_length_a 15.623(17)
_cell_length_b 16.588(18)
_cell_length_c 16.961(18)
_cell_measurement_temperature 173(2)
_cell_volume 3733(7)
_diffrn_ambient_temperature 173(2)
_exptl_crystal_density_diffrn 1.456
_cod_database_code 4100475

loop_
_symmetry_equiv_pos_as_xyz
'x, y, z'
'-x, -y, -z'

loop_
_atom_site_label
_atom_site_type_symbol
_atom_site_fract_x
_atom_site_fract_y
_atom_site_fract_z
_atom_site_U_iso_or_equiv
_atom_site_adp_type
_atom_site_occupancy
_atom_site_symmetry_multiplicity
_atom_site_calc_flag
_atom_site_refinement_flags
_atom_site_disorder_assembly
_atom_site_disorder_group
C1 C 0.6873(5) 0.8658(6) 0.8905(5) 0.0481(19) Uani 1 1 d . . .
H1 H 0.7122 0.8731 0.8371 0.058 Uiso 1 1 calc R . .
C2 C 0.7457(6) 0.8234(6) 0.9681(6) 0.054(2) Uani 1 1 d . . .
H2 H 0.8094 0.8017 0.9680 0.065 Uiso 1 1 calc R . .
C3 C 0.7090(6) 0.8134(6) 1.0457(6) 0.055(2) Uani 1 1 d . . .
C4 C 0.6152(6) 0.8480(6) 1.0436(6) 0.056(2) Uani 1 1 d . . .
H4 H 0.5885 0.8434 1.0957 0.067 Uiso 1 1 calc R . .
C5 C 0.5980(4) 0.6909(4) 0.6285(4) 0.0333(15) Uani 1 1 d . . .
C6 C 0.7059(5) 0.7461(5) 0.4092(5) 0.0456(18) Uani 1 1 d . . .
H6 H 0.6730 0.7028 0.4323 0.055 Uiso 1 1 calc R . .
C7 C 0.7849(6) 0.7197(6) 0.3766(6) 0.054(2) Uani 1 1 d . . .
H7 H 0.8055 0.6599 0.3761 0.065 Uiso 1 1 calc R . .
C8 C 0.8345(6) 0.7817(6) 0.3442(6) 0.053(2) Uani 1 1 d . . .
C9 C 0.8019(6) 0.8700(6) 0.3445(6) 0.054(2) Uani 1 1 d . . .
H9 H 0.8339 0.9143 0.3221 0.065 Uiso 1 1 calc R . .
C10 C 0.7217(5) 0.8903(5) 0.3786(5) 0.0479(19) Uani 1 1 d . . .
H10 H 0.6995 0.9497 0.3801 0.057 Uiso 1 1 calc R . .
C11 C 0.9210(6) 0.7560(8) 0.3133(7) 0.070(3) Uani 1 1 d . . .
C12 C 0.6250(5) 0.5840(4) 0.6787(5) 0.0410(17) Uani 1 1 d . . .
C13 C 0.7161(6) 0.5278(5) 0.6919(5) 0.049(2) Uani 1 1 d . . .
C14 C 0.7391(7) 0.4297(6) 0.7498(6) 0.068(3) Uani 1 1 d . . .
H14 H 0.8007 0.3903 0.7632 0.081 Uiso 1 1 calc R . .
C15 C 0.6729(8) 0.3910(6) 0.7869(6) 0.074(3) Uani 1 1 d . . .
H15 H 0.6897 0.3252 0.8262 0.088 Uiso 1 1 calc R . .
C16 C 0.5571(6) 0.5441(5) 0.7158(5) 0.0480(19) Uani 1 1 d . . .
C17 C 0.4604(6) 0.5974(5) 0.6993(5) 0.0472(19) Uani 1 1 d . . .
C18 C 0.4153(6) 0.6618(6) 0.6140(6) 0.056(2) Uani 1 1 d . . .
H18 H 0.4496 0.6773 0.5656 0.067 Uiso 1 1 calc R . .
C19 C 0.3227(7) 0.7030(6) 0.5989(7) 0.066(3) Uani 1 1 d . . .
H19 H 0.2937 0.7458 0.5404 0.080 Uiso 1 1 calc R . .
C20 C 0.4074(6) 0.5804(6) 0.7684(6) 0.057(2) Uani 1 1 d . . .
H20 H 0.4363 0.5396 0.8273 0.069 Uiso 1 1 calc R . .
C21 C 0.3163(7) 0.6199(6) 0.7546(7) 0.062(2) Uani 1 1 d . . .
H21 H 0.2827 0.6052 0.8036 0.074 Uiso 1 1 calc R . .
C22 C 0.7890(5) 0.5637(5) 0.6483(5) 0.0489(19) Uani 1 1 d . . .
C23 C 0.7982(6) 0.6493(6) 0.6361(6) 0.052(2) Uani 1 1 d . . .
H23 H 0.7543 0.6899 0.6540 0.063 Uiso 1 1 calc R . .
C24 C 0.8705(6) 0.6752(6) 0.5985(6) 0.059(2) Uani 1 1 d . . .
H24 H 0.8751 0.7340 0.5906 0.071 Uiso 1 1 calc R . .
C25 C 0.9377(6) 0.6187(7) 0.5711(6) 0.059(2) Uani 1 1 d . . .
C26 C 0.9260(7) 0.5356(7) 0.5840(7) 0.071(3) Uani 1 1 d . . .
H26 H 0.9705 0.4941 0.5677 0.085 Uiso 1 1 calc R . .
C27 C 0.4086(5) 0.8782(5) 0.3364(5) 0.0355(16) Uani 1 1 d . . .
C28 C 0.4101(5) 0.8333(5) 0.7865(5) 0.0375(16) Uani 1 1 d . . .
C29 C 0.3578(5) 0.7710(5) 0.8464(5) 0.0436(18) Uani 1 1 d . . .
C30 C 0.4071(6) 0.6917(5) 0.9239(5) 0.050(2) Uani 1 1 d . . .
C31 C 0.2649(6) 0.7939(6) 0.8279(6) 0.052(2) Uani 1 1 d . . .
C32 C 0.2212(6) 0.7357(7) 0.8929(7) 0.064(2) Uani 1 1 d . . .
H32 H 0.1576 0.7499 0.8827 0.077 Uiso 1 1 calc R . .
C33 C 0.2690(8) 0.6601(7) 0.9694(7) 0.073(3) Uani 1 1 d . . .
H33 H 0.2383 0.6233 1.0122 0.088 Uiso 1 1 calc R . .
C34 C 0.5067(6) 0.6641(5) 0.9409(5) 0.050(2) Uani 1 1 d . . .
C35 C 0.5484(7) 0.6524(6) 1.0182(6) 0.062(2) Uani 1 1 d . . .
H35 H 0.5123 0.6654 1.0597 0.074 Uiso 1 1 calc R . .
C36 C 0.6423(8) 0.6218(6) 1.0357(7) 0.073(3) Uani 1 1 d . . .
H36 H 0.6689 0.6146 1.0892 0.087 Uiso 1 1 calc R . .
C37 C 0.5628(6) 0.6441(5) 0.8821(5) 0.051(2) Uani 1 1 d . . .
H37 H 0.5366 0.6520 0.8282 0.061 Uiso 1 1 calc R . .
C38 C 0.6557(6) 0.6130(6) 0.9009(6) 0.061(2) Uani 1 1 d . . .
H38 H 0.6922 0.5988 0.8600 0.073 Uiso 1 1 calc R . .
C39 C 0.5627(6) 0.8889(6) 0.9633(5) 0.0492(19) Uani 1 1 d . . .
H39 H 0.4989 0.9127 0.9614 0.059 Uiso 1 1 calc R . .
C40 C 0.7696(7) 0.7642(8) 1.1268(7) 0.071(3) Uani 1 1 d . . .
C41 C 0.7985(8) 0.5667(9) 0.9996(9) 0.102(4) Uani 1 1 d . . .
H41A H 0.8162 0.5133 1.0592 0.153 Uiso 1 1 calc R . .
H41B H 0.8188 0.6180 0.9973 0.153 Uiso 1 1 calc R . .
H41C H 0.8266 0.5457 0.9566 0.153 Uiso 1 1 calc R . .
C42 C 0.6974(7) 0.6018(6) 0.9780(8) 0.074(3) Uani 1 1 d . . .
C43 C 0.2058(6) 0.8737(6) 0.7469(6) 0.057(2) Uani 1 1 d . . .
C44 C 0.1190(6) 0.9238(7) 0.7520(8) 0.073(3) Uani 1 1 d . . .
H44 H 0.0995 0.9120 0.8083 0.088 Uiso 1 1 calc R . .
C45 C 0.2309(6) 0.8947(6) 0.6619(6) 0.054(2) Uani 1 1 d . . .
H45 H 0.2896 0.8612 0.6553 0.065 Uiso 1 1 calc R . .
C47 C 0.2706(7) 0.6820(7) 0.6697(8) 0.070(3) Uani 1 1 d . . .
C48 C 0.5826(7) 0.4458(6) 0.7683(6) 0.063(2) Uani 1 1 d . . .
H48 H 0.5377 0.4168 0.7911 0.076 Uiso 1 1 calc R . .
C49 C 1.0180(7) 0.6470(8) 0.5338(8) 0.084(3) Uani 1 1 d . . .
H49A H 1.0477 0.6602 0.5750 0.126 Uiso 1 1 calc R . .
H49B H 0.9979 0.7040 0.4769 0.126 Uiso 1 1 calc R . .
H49C H 1.0609 0.5952 0.5254 0.126 Uiso 1 1 calc R . .
C50 C 0.7443(8) 0.5217(9) 0.3488(12) 0.124(6) Uani 1 1 d . . .
H50A H 0.7812 0.4982 0.4051 0.185 Uiso 1 1 calc R . .
H50B H 0.7711 0.5614 0.3003 0.185 Uiso 1 1 calc R . .
H50C H 0.7422 0.4678 0.3399 0.185 Uiso 1 1 calc R . .
C51 C 0.6492(8) 0.5798(7) 0.3506(10) 0.083(3) Uani 1 1 d . . .
C52 C 0.6007(7) 0.6615(9) 0.2795(9) 0.083(3) Uani 1 1 d . . .
H52 H 0.6273 0.6829 0.2263 0.100 Uiso 1 1 calc R . .
C53 C 0.5141(7) 0.7144(7) 0.2820(7) 0.072(3) Uani 1 1 d . . .
H53 H 0.4831 0.7726 0.2321 0.086 Uiso 1 1 calc R . .
C54 C 0.4727(6) 0.6820(6) 0.3576(6) 0.052(2) Uani 1 1 d . . .
C55 C 0.5219(8) 0.6007(7) 0.4293(8) 0.091(4) Uani 1 1 d . . .
H55 H 0.4962 0.5784 0.4830 0.109 Uiso 1 1 calc R . .
C56 C 0.6084(9) 0.5508(8) 0.4242(10) 0.107(4) Uani 1 1 d . . .
H56 H 0.6406 0.4937 0.4746 0.128 Uiso 1 1 calc R . .
C57 C 0.3760(5) 0.7324(5) 0.3573(5) 0.0458(18) Uani 1 1 d . . .
C58 C 0.3429(5) 0.8272(5) 0.3399(5) 0.0427(17) Uani 1 1 d . . .
C59 C 0.2493(6) 0.8747(6) 0.3272(5) 0.051(2) Uani 1 1 d . . .
C60 C 0.1902(6) 0.8216(7) 0.3409(7) 0.069(3) Uani 1 1 d . . .
H60 H 0.1267 0.8516 0.3350 0.082 Uiso 1 1 calc R . .
C62 C 0.3611(7) 0.6370(6) 0.9849(6) 0.063(2) Uani 1 1 d . . .
H62 H 0.3938 0.5833 1.0376 0.075 Uiso 1 1 calc R . .
C63 C 0.2091(5) 0.9786(6) 0.3015(6) 0.052(2) Uani 1 1 d . . .
C64 C 0.8547(6) 0.5097(6) 0.6185(6) 0.064(2) Uani 1 1 d . . .
H64 H 0.8492 0.4526 0.6227 0.076 Uiso 1 1 calc R . .
C65 C 0.1412(6) 1.0337(6) 0.2298(6) 0.060(2) Uani 1 1 d . . .
H65 H 0.1224 1.0048 0.1990 0.073 Uiso 1 1 calc R . .
C66 C 0.3140(6) 0.6825(6) 0.3699(6) 0.062(2) Uani 1 1 d . . .
H66 H 0.3355 0.6172 0.3835 0.074 Uiso 1 1 calc R . .
C67 C 0.2337(6) 1.0230(6) 0.3448(6) 0.059(2) Uani 1 1 d . . .
H67 H 0.2791 0.9872 0.3946 0.071 Uiso 1 1 calc R . .
C68 C 0.1714(6) 0.9635(6) 0.5876(7) 0.065(2) Uani 1 1 d . . .
H68 H 0.1903 0.9762 0.5309 0.078 Uiso 1 1 calc R . .
C69 C 0.0601(7) 0.9905(8) 0.6766(9) 0.085(3) Uani 1 1 d . . .
H69 H -0.0001 1.0214 0.6824 0.102 Uiso 1 1 calc R . .
C70 C 0.0860(7) 1.0138(7) 0.5931(9) 0.083(3) Uani 1 1 d . . .
C72 C 0.1009(6) 1.1299(7) 0.2026(7) 0.065(2) Uani 1 1 d . . .
H72 H 0.0552 1.1662 0.1532 0.078 Uiso 1 1 calc R . .
C73 C 0.1260(6) 1.1736(7) 0.2463(7) 0.065(2) Uani 1 1 d . . .
C74 C 0.1691(7) 0.7232(8) 0.6522(9) 0.094(4) Uani 1 1 d . . .
H74A H 0.1429 0.6717 0.6767 0.141 Uiso 1 1 calc R . .
H74B H 0.1502 0.7596 0.5883 0.141 Uiso 1 1 calc R . .
H74C H 0.1479 0.7650 0.6803 0.141 Uiso 1 1 calc R . .
C75 C 0.1934(7) 1.1183(7) 0.3170(7) 0.068(3) Uani 1 1 d . . .
H75 H 0.2125 1.1473 0.3475 0.081 Uiso 1 1 calc R . .
C76 C 0.0210(8) 1.0910(9) 0.5082(10) 0.119(5) Uani 1 1 d . . .
H76A H -0.0418 1.0983 0.5202 0.178 Uiso 1 1 calc R . .
H76B H 0.0321 1.0721 0.4607 0.178 Uiso 1 1 calc R . .
H76C H 0.0319 1.1515 0.4901 0.178 Uiso 1 1 calc R . .
C77 C 0.2241(7) 0.7268(7) 0.3628(7) 0.076(3) Uani 1 1 d . . .
H77 H 0.1836 0.6916 0.3731 0.091 Uiso 1 1 calc R . .
C78 C 0.0818(8) 1.2799(8) 0.2151(8) 0.094(4) Uani 1 1 d . . .
H78A H 0.0648 1.3118 0.1509 0.142 Uiso 1 1 calc R . .
H78B H 0.1246 1.3051 0.2301 0.142 Uiso 1 1 calc R . .
H78C H 0.0275 1.2910 0.2442 0.142 Uiso 1 1 calc R . .
Cl1 Cl 0.41431(14) 1.07475(14) 0.79430(13) 0.0511(5) Uani 1 1 d . . .
Fe1 Fe 0.54834(6) 0.87641(6) 0.45922(6) 0.0304(3) Uani 1 1 d . . .
Fe2 Fe 0.52698(6) 0.87562(6) 0.63963(6) 0.0307(3) Uani 1 1 d . . .
Fe3 Fe 0.51547(7) 0.96474(7) 0.75897(6) 0.0338(3) Uani 1 1 d . . .
N1 N 0.6726(4) 0.8305(4) 0.4102(4) 0.0390(14) Uani 1 1 d . . .
N2 N 0.5965(4) 0.8972(4) 0.8877(4) 0.0383(13) Uani 1 1 d . . .
N3 N 0.9916(6) 0.7347(8) 0.2912(7) 0.099(3) Uani 1 1 d . . .
N4 N 0.8186(7) 0.7216(9) 1.1903(7) 0.103(3) Uani 1 1 d . . .
O1 O 0.5212(3) 0.9988(3) 0.3642(3) 0.0328(10) Uani 1 1 d . . .
O2 O 0.4701(3) 0.8351(3) 0.4006(3) 0.0386(11) Uani 1 1 d . . .
O3 O 0.6077(3) 0.9033(3) 0.5445(3) 0.0311(10) Uani 1 1 d D . .
O4 O 0.4467(3) 0.8963(3) 0.5347(3) 0.0307(10) Uani 1 1 d D . .
O6 O 0.4299(3) 0.8283(3) 0.7168(3) 0.0362(11) Uani 1 1 d . . .
O7 O 0.4325(3) 0.8839(3) 0.8141(3) 0.0405(11) Uani 1 1 d . . .
O8 O 0.6007(3) 1.0428(3) 0.7289(3) 0.0382(11) Uani 1 1 d . . .
O10 O 0.5841(3) 0.7326(3) 0.6770(3) 0.0374(11) Uani 1 1 d . . .
O11 O 0.5914(3) 0.7305(3) 0.5466(3) 0.0375(11) Uani 1 1 d . . .
O12 O 0.5999(3) 0.8535(3) 0.7452(3) 0.0345(10) Uani 1 1 d D . .
Cl4S Cl 0.3381(3) 0.9000(4) 1.0598(3) 0.1414(16) Uani 1 1 d . . .
Cl7S Cl -0.0689(5) 0.4996(4) 0.2051(4) 0.186(2) Uani 1 1 d . . .
Cl6S Cl 0.0169(5) 0.6205(8) 0.0702(6) 0.261(4) Uani 1 1 d . . .
C3S C 0.2903(8) 0.9184(11) 0.9589(9) 0.108(5) Uani 1 1 d . . .
H3S1 H 0.3364 0.9238 0.9173 0.130 Uiso 1 1 calc R . .
H3S2 H 0.2727 0.8627 0.9680 0.130 Uiso 1 1 calc R . .
C4S C 0.0084(11) 0.5648(16) 0.1808(14) 0.170(8) Uani 1 1 d . . .
H4S1 H -0.0116 0.6130 0.2029 0.204 Uiso 1 1 calc R . .
H4S2 H 0.0689 0.5210 0.2127 0.204 Uiso 1 1 calc R . .
Cl3S Cl 0.1961(4) 1.0196(4) 0.9120(4) 0.1631(19) Uani 1 1 d . . .
H2H H 0.619(11) 0.801(6) 0.787(7) 0.196 Uiso 1 1 d D . .
H3H H 0.404(8) 0.877(12) 0.538(12) 0.196 Uiso 1 1 d D . .
H1H H 0.616(12) 0.955(6) 0.526(11) 0.196 Uiso 1 1 d D . .
C1N C 0.8963(19) 0.202(2) 0.9413(19) 0.231(11) Uiso 1 1 d . . .
H1N1 H 0.8977 0.2670 0.9042 0.277 Uiso 1 1 calc R . .
H1N2 H 0.8458 0.2051 0.9774 0.277 Uiso 1 1 calc R . .
Cl1N Cl 0.8840(11) 0.1498(11) 0.8772(10) 0.408(8) Uiso 1 1 d . . .
Cl2N Cl 0.9943(11) 0.1331(11) 1.0055(10) 0.400(7) Uiso 1 1 d . . .

loop_
_atom_site_aniso_label
_atom_site_aniso_U_11
_atom_site_aniso_U_22
_atom_site_aniso_U_33
_atom_site_aniso_U_23
_atom_site_aniso_U_13
_atom_site_aniso_U_12
C1 0.053(5) 0.054(5) 0.040(4) -0.022(4) 0.006(4) -0.021(4)
C2 0.045(5) 0.065(5) 0.054(5) -0.027(4) 0.008(4) -0.021(4)
C3 0.066(6) 0.060(5) 0.046(5) -0.028(4) -0.004(4) -0.023(4)
C4 0.068(6) 0.067(5) 0.044(5) -0.035(4) 0.003(4) -0.019(5)
C5 0.033(4) 0.025(3) 0.033(4) -0.006(3) 0.003(3) -0.008(3)
C6 0.053(5) 0.046(4) 0.045(4) -0.023(4) 0.013(4) -0.022(4)
C7 0.060(5) 0.052(5) 0.055(5) -0.031(4) 0.011(4) -0.015(4)
C8 0.047(5) 0.058(5) 0.053(5) -0.029(4) 0.004(4) -0.009(4)
C9 0.051(5) 0.057(5) 0.059(5) -0.025(4) 0.016(4) -0.024(4)
C10 0.050(5) 0.041(4) 0.059(5) -0.027(4) 0.016(4) -0.019(4)
C11 0.048(5) 0.089(7) 0.083(7) -0.048(6) 0.019(5) -0.022(5)
C12 0.064(5) 0.023(3) 0.033(4) -0.011(3) 0.002(3) -0.012(3)
C13 0.069(5) 0.033(4) 0.045(5) -0.022(3) 0.003(4) -0.010(4)
C14 0.084(7) 0.035(4) 0.061(6) -0.015(4) 0.006(5) 0.001(4)
C15 0.107(8) 0.033(4) 0.062(6) -0.011(4) 0.018(6) -0.015(5)
C16 0.078(6) 0.032(4) 0.036(4) -0.015(3) 0.013(4) -0.022(4)
C17 0.073(6) 0.039(4) 0.046(5) -0.022(4) 0.011(4) -0.036(4)
C18 0.073(6) 0.043(4) 0.060(5) -0.023(4) 0.006(5) -0.030(4)
C19 0.080(7) 0.052(5) 0.074(6) -0.026(5) -0.003(5) -0.035(5)
C20 0.070(6) 0.044(4) 0.064(6) -0.022(4) 0.014(5) -0.031(4)
C21 0.068(6) 0.048(5) 0.080(7) -0.029(5) 0.023(5) -0.033(5)
C22 0.052(5) 0.036(4) 0.053(5) -0.022(4) -0.002(4) -0.003(3)
C23 0.047(5) 0.047(4) 0.064(5) -0.030(4) 0.001(4) -0.009(4)
C24 0.057(5) 0.046(5) 0.069(6) -0.027(4) -0.006(5) -0.006(4)
C25 0.042(5) 0.070(6) 0.072(6) -0.039(5) 0.003(4) -0.015(4)
C26 0.061(6) 0.062(6) 0.089(7) -0.041(5) 0.016(5) -0.010(5)
C27 0.035(4) 0.039(4) 0.041(4) -0.027(3) 0.012(3) -0.010(3)
C28 0.033(4) 0.031(3) 0.035(4) -0.003(3) 0.006(3) -0.012(3)
C29 0.058(5) 0.038(4) 0.045(4) -0.020(3) 0.018(4) -0.027(4)
C30 0.077(6) 0.043(4) 0.038(4) -0.018(4) 0.017(4) -0.031(4)
C31 0.059(5) 0.046(4) 0.053(5) -0.019(4) 0.017(4) -0.025(4)
C32 0.060(6) 0.065(6) 0.074(6) -0.028(5) 0.031(5) -0.035(5)
C33 0.090(8) 0.070(6) 0.063(6) -0.018(5) 0.040(6) -0.051(6)
C34 0.065(5) 0.033(4) 0.044(5) -0.005(3) 0.005(4) -0.022(4)
C35 0.096(8) 0.043(4) 0.043(5) -0.008(4) 0.006(5) -0.035(5)
C36 0.084(8) 0.049(5) 0.064(6) -0.008(5) -0.015(6) -0.020(5)
C37 0.061(5) 0.033(4) 0.041(4) -0.001(3) 0.003(4) -0.016(4)
C38 0.066(6) 0.037(4) 0.061(6) -0.009(4) -0.001(5) -0.010(4)
C39 0.049(5) 0.060(5) 0.040(4) -0.024(4) 0.008(4) -0.018(4)
C40 0.061(6) 0.098(8) 0.057(6) -0.040(6) -0.002(5) -0.023(6)
C41 0.085(8) 0.083(8) 0.104(10) -0.019(7) -0.017(7) -0.018(7)
C42 0.076(7) 0.046(5) 0.079(7) -0.007(5) -0.005(6) -0.024(5)
C43 0.049(5) 0.045(4) 0.072(6) -0.018(4) 0.019(4) -0.025(4)
C44 0.052(5) 0.062(6) 0.094(8) -0.024(6) 0.027(6) -0.024(5)
C45 0.049(5) 0.049(5) 0.069(6) -0.027(4) 0.013(4) -0.024(4)
C47 0.060(6) 0.060(6) 0.115(9) -0.049(6) 0.016(6) -0.037(5)
C48 0.096(7) 0.039(4) 0.054(5) -0.018(4) 0.022(5) -0.027(5)
C49 0.058(6) 0.088(8) 0.107(9) -0.049(7) 0.014(6) -0.019(5)
C50 0.068(7) 0.097(9) 0.240(18) -0.113(11) 0.022(10) -0.017(7)
C51 0.081(7) 0.050(6) 0.138(11) -0.061(7) 0.013(8) -0.020(5)
C52 0.063(6) 0.098(9) 0.108(9) -0.061(8) 0.029(6) -0.034(6)
C53 0.070(6) 0.073(6) 0.075(7) -0.031(5) 0.017(5) -0.031(5)
C54 0.066(5) 0.044(4) 0.068(6) -0.038(4) 0.004(5) -0.027(4)
C55 0.105(9) 0.059(6) 0.082(8) -0.025(6) 0.021(7) -0.004(6)
C56 0.102(10) 0.060(7) 0.113(11) -0.016(7) 0.013(9) -0.001(7)
C57 0.057(5) 0.043(4) 0.052(5) -0.029(4) 0.006(4) -0.023(4)
C58 0.050(5) 0.049(4) 0.043(4) -0.026(4) 0.013(4) -0.029(4)
C59 0.059(5) 0.051(5) 0.050(5) -0.023(4) 0.012(4) -0.028(4)
C60 0.051(5) 0.074(6) 0.091(7) -0.037(6) 0.010(5) -0.035(5)
C62 0.079(7) 0.050(5) 0.049(5) -0.009(4) 0.018(5) -0.032(5)
C63 0.042(4) 0.058(5) 0.058(5) -0.024(4) 0.019(4) -0.022(4)
C64 0.070(6) 0.044(5) 0.078(6) -0.033(5) 0.012(5) -0.012(4)
C65 0.044(5) 0.065(6) 0.077(6) -0.031(5) 0.009(5) -0.025(4)
C66 0.065(6) 0.052(5) 0.076(6) -0.029(5) 0.007(5) -0.028(4)
C67 0.068(6) 0.056(5) 0.052(5) -0.029(4) 0.019(4) -0.014(4)
C68 0.064(6) 0.057(5) 0.072(6) -0.021(5) -0.001(5) -0.028(5)
C69 0.046(6) 0.073(7) 0.129(11) -0.039(7) 0.021(7) -0.020(5)
C70 0.050(6) 0.058(6) 0.129(10) -0.027(6) -0.001(6) -0.023(5)
C72 0.041(5) 0.066(6) 0.072(6) -0.019(5) 0.007(4) -0.017(4)
C73 0.053(5) 0.065(6) 0.077(7) -0.034(5) 0.022(5) -0.016(5)
C74 0.078(8) 0.069(7) 0.146(12) -0.050(7) -0.002(7) -0.033(6)
C75 0.063(6) 0.074(6) 0.086(7) -0.055(6) 0.025(5) -0.022(5)
C76 0.075(8) 0.087(9) 0.137(12) -0.006(8) -0.027(8) -0.016(7)
C77 0.083(7) 0.071(6) 0.100(8) -0.040(6) 0.019(6) -0.057(6)
C78 0.098(9) 0.068(7) 0.095(9) -0.036(6) 0.010(7) 0.000(6)
Cl1 0.0583(12) 0.0484(10) 0.0509(11) -0.0273(9) 0.0131(9) -0.0164(9)
Fe1 0.0355(5) 0.0252(5) 0.0319(5) -0.0129(4) 0.0057(4) -0.0119(4)
Fe2 0.0363(5) 0.0260(5) 0.0309(5) -0.0120(4) 0.0057(4) -0.0130(4)
Fe3 0.0396(6) 0.0327(5) 0.0322(5) -0.0154(4) 0.0071(4) -0.0152(4)
N1 0.036(3) 0.034(3) 0.046(4) -0.020(3) 0.011(3) -0.009(3)
N2 0.046(4) 0.042(3) 0.030(3) -0.017(3) 0.007(3) -0.017(3)
N3 0.060(6) 0.123(8) 0.130(9) -0.077(7) 0.031(6) -0.022(5)
N4 0.083(7) 0.145(10) 0.067(6) -0.047(7) -0.013(5) -0.016(6)
O1 0.040(3) 0.031(2) 0.029(2) -0.0112(19) 0.010(2) -0.017(2)
O2 0.046(3) 0.032(2) 0.044(3) -0.020(2) 0.001(2) -0.017(2)
O3 0.033(2) 0.032(2) 0.036(3) -0.021(2) 0.005(2) -0.0133(19)
O4 0.030(2) 0.034(2) 0.033(2) -0.017(2) 0.005(2) -0.0136(19)
O6 0.040(3) 0.037(2) 0.034(3) -0.014(2) 0.009(2) -0.020(2)
O7 0.053(3) 0.041(3) 0.037(3) -0.020(2) 0.014(2) -0.024(2)
O8 0.037(3) 0.039(3) 0.042(3) -0.017(2) 0.008(2) -0.020(2)
O10 0.045(3) 0.028(2) 0.037(3) -0.013(2) 0.008(2) -0.011(2)
O11 0.048(3) 0.026(2) 0.040(3) -0.015(2) 0.010(2) -0.013(2)
O12 0.034(3) 0.039(3) 0.034(3) -0.020(2) 0.001(2) -0.011(2)
Cl4S 0.128(3) 0.184(4) 0.106(3) -0.056(3) 0.035(2) -0.060(3)
Cl7S 0.200(6) 0.143(4) 0.170(5) -0.069(4) -0.025(4) 0.005(4)
Cl6S 0.161(5) 0.425(13) 0.222(8) -0.174(9) 0.052(5) -0.088(7)
C3S 0.091(9) 0.161(13) 0.126(11) -0.106(11) 0.048(8) -0.050(9)
C4S 0.086(11) 0.23(2) 0.18(2) -0.100(18) -0.011(12) -0.019(13)
Cl3S 0.146(4) 0.155(4) 0.153(4) -0.049(3) 0.020(3) -0.034(3)

loop_
_geom_bond_atom_site_label_1
_geom_bond_atom_site_label_2
_geom_bond_distance
_geom_bond_site_symmetry_2
_geom_bond_publ_flag
C1 N2 1.348(10) . ?
C1 C2 1.384(11) . ?
C2 C3 1.385(12) . ?
C3 C4 1.398(12) . ?
C3 C40 1.437(12) . ?
C4 C39 1.376(11) . ?
C5 O11 1.240(8) . ?
C5 O10 1.265(8) . ?
C5 C12 1.512(9) . ?
C6 N1 1.345(9) . ?
C6 C7 1.367(11) . ?
C7 C8 1.388(12) . ?
C8 C9 1.400(12) . ?
C8 C11 1.447(12) . ?
C9 C10 1.376(11) . ?
C10 N1 1.355(9) . ?
C11 N3 1.158(11) . ?
C12 C13 1.404(11) . ?
C12 C16 1.410(11) . ?
C13 C14 1.415(11) . ?
C13 C22 1.478(12) . ?
C14 C15 1.376(14) . ?
C15 C48 1.382(14) . ?
C16 C48 1.400(11) . ?
C16 C17 1.461(12) . ?
C17 C20 1.394(11) . ?
C17 C18 1.404(12) . ?
C18 C19 1.375(13) . ?
C19 C47 1.407(14) . ?
C20 C21 1.350(13) . ?
C21 C47 1.396(14) . ?
C22 C64 1.387(11) . ?
C22 C23 1.395(11) . ?
C23 C24 1.373(12) . ?
C24 C25 1.398(12) . ?
C25 C26 1.366(13) . ?
C25 C49 1.502(13) . ?
C26 C64 1.343(13) . ?
C27 O2 1.254(8) . ?
C27 O8 1.259(8) 2_676 ?
C27 C58 1.501(10) . ?
C28 O6 1.246(8) . ?
C28 O7 1.254(9) . ?
C28 C29 1.523(9) . ?
C29 C31 1.390(11) . ?
C29 C30 1.403(11) . ?
C30 C62 1.396(11) . ?
C30 C34 1.479(12) . ?
C31 C32 1.430(11) . ?
C31 C43 1.491(12) . ?
C32 C33 1.366(14) . ?
C33 C62 1.371(14) . ?
C34 C35 1.386(12) . ?
C34 C37 1.394(12) . ?
C35 C36 1.391(14) . ?
C36 C42 1.370(15) . ?
C37 C38 1.378(12) . ?
C38 C42 1.388(14) . ?
C39 N2 1.341(9) . ?
C40 N4 1.136(12) . ?
C41 C42 1.501(15) . ?
C43 C44 1.381(12) . ?
C43 C45 1.403(12) . ?
C44 C69 1.380(15) . ?
C45 C68 1.381(12) . ?
C47 C74 1.503(14) . ?
C50 C51 1.514(15) . ?
C51 C56 1.347(17) . ?
C51 C52 1.362(16) . ?
C52 C53 1.382(14) . ?
C53 C54 1.384(13) . ?
C54 C55 1.367(13) . ?
C54 C57 1.486(11) . ?
C55 C56 1.377(16) . ?
C57 C58 1.390(10) . ?
C57 C66 1.413(11) . ?
C58 C59 1.405(11) . ?
C59 C60 1.409(11) . ?
C59 C63 1.500(11) . ?
C60 C77 1.373(13) . ?
C63 C67 1.375(12) . ?
C63 C65 1.393(12) . ?
C65 C72 1.383(13) . ?
C66 C77 1.352(13) . ?
C67 C75 1.368(12) . ?
C68 C70 1.367(14) . ?
C69 C70 1.381(17) . ?
C70 C76 1.552(16) . ?
C72 C73 1.373(14) . ?
C73 C75 1.378(14) . ?
C73 C78 1.525(14) . ?
Cl1 Fe3 2.312(3) . ?
Fe1 O1 1.882(5) . ?
Fe1 O3 2.009(5) . ?
Fe1 O2 2.030(5) . ?
Fe1 O4 2.054(5) . ?
Fe1 O11 2.103(5) . ?
Fe1 N1 2.148(6) . ?
Fe2 O1 1.961(5) 2_676 ?
Fe2 O12 1.977(5) . ?
Fe2 O3 2.001(5) . ?
Fe2 O4 2.044(5) . ?
Fe2 O10 2.061(5) . ?
Fe2 O6 2.087(5) . ?
Fe3 O1 1.948(5) 2_676 ?
Fe3 O12 2.021(5) . ?
Fe3 O8 2.036(5) . ?
Fe3 O7 2.061(5) . ?
Fe3 N2 2.180(6) . ?
O1 Fe3 1.948(5) 2_676 ?
O1 Fe2 1.961(5) 2_676 ?
O8 C27 1.259(8) 2_676 ?
Cl4S C3S 1.746(14) . ?
Cl7S C4S 1.78(2) . ?
Cl6S C4S 1.71(2) . ?
C3S Cl3S 1.732(15) . ?
C1N Cl2N 1.66(3) . ?
C1N Cl1N 1.70(3) . ?
